data_2233272
loop_
_publ_author_name
'Chao, Xuqiang'
'Zhang, Xiuqin'
'Wang, Kai'
'Ji, Jun'
'Chen, Qiang'

_publ_section_title
;
 4-Methoxy-3-nitrobiphenyl
;
_journal_coeditor_code PV2490
_journal_issue 1
_journal_name_full 'Acta Crystallographica Section E'
_journal_page_first o114
_journal_paper_doi 10.1107/S1600536811052846
_journal_volume 68
_journal_year 2012
_chemical_formula_iupac 'C13 H11 N O3'
_chemical_formula_moiety 'C13 H11 N O3'
_chemical_formula_sum 'C13 H11 N O3'
_chemical_formula_weight 229.23
_chemical_name_systematic
;
4-Methoxy-3-nitrobiphenyl
;
_space_group_IT_number 61
_symmetry_cell_setting orthorhombic
_symmetry_space_group_name_Hall '-P 2ac 2ab'
_symmetry_space_group_name_H-M 'P b c a'
_atom_sites_solution_hydrogens geom
_atom_sites_solution_primary direct
_atom_sites_solution_secondary difmap
_audit_creation_method SHELXL-97
_cell_angle_alpha 90.00
_cell_angle_beta 90.00
_cell_angle_gamma 90.00
_cell_formula_units_Z 8
_cell_length_a 7.2464(14)
_cell_length_b 14.416(3)
_cell_length_c 21.270(4)
_cell_measurement_reflns_used 7392
_cell_measurement_temperature 296(2)
_cell_measurement_theta_max 28.59
_cell_measurement_theta_min 2.83
_cell_volume 2222.0(8)
_computing_cell_refinement 'CAD-4 Software (Enraf--Nonius, 1985)'
_computing_data_collection 'CAD-4 Software (Enraf--Nonius, 1985)'
_computing_data_reduction 'XCAD4 (Harms & Wocadlo, 1995)'
_computing_molecular_graphics 'SHELXTL (Sheldrick, 2008)'
_computing_publication_material 'SHELXTL (Sheldrick, 2008)'
_computing_structure_refinement 'SHELXL97 (Sheldrick, 2008)'
_computing_structure_solution 'SHELXS97 (Sheldrick, 2008)'
_diffrn_ambient_temperature 296(2)
_diffrn_measured_fraction_theta_full 1.000
_diffrn_measured_fraction_theta_max 1.000
_diffrn_measurement_device_type 'Enraf--Nonius CAD-4'
_diffrn_measurement_method \w/2\q
_diffrn_radiation_monochromator graphite
_diffrn_radiation_source 'fine-focus sealed tube'
_diffrn_radiation_type MoK\a
_diffrn_radiation_wavelength 0.71073
_diffrn_reflns_av_R_equivalents 0.0415
_diffrn_reflns_av_sigmaI/netI 0.0172
_diffrn_reflns_limit_h_max 8
_diffrn_reflns_limit_h_min -8
_diffrn_reflns_limit_k_max 17
_diffrn_reflns_limit_k_min -17
_diffrn_reflns_limit_l_max 13
_diffrn_reflns_limit_l_min -25
_diffrn_reflns_number 23696
_diffrn_reflns_theta_full 25.49
_diffrn_reflns_theta_max 25.49
_diffrn_reflns_theta_min 1.91
_diffrn_standards_decay_% 1
_diffrn_standards_interval_count 200
_diffrn_standards_interval_time 120
_diffrn_standards_number 3
_exptl_absorpt_coefficient_mu 0.098
_exptl_absorpt_correction_T_max 0.9854
_exptl_absorpt_correction_T_min 0.9806
_exptl_absorpt_correction_type psi-scan
_exptl_absorpt_process_details '(North <i>et al.</i>, 1968)'
_exptl_crystal_colour Colorless
_exptl_crystal_density_diffrn 1.371
_exptl_crystal_density_method 'not measured'
_exptl_crystal_description Block
_exptl_crystal_F_000 960
_exptl_crystal_size_max 0.20
_exptl_crystal_size_mid 0.18
_exptl_crystal_size_min 0.15
_refine_diff_density_max 0.298
_refine_diff_density_min -0.213
_refine_ls_extinction_method none
_refine_ls_goodness_of_fit_ref 1.002
_refine_ls_hydrogen_treatment constr
_refine_ls_matrix_type full
_refine_ls_number_parameters 155
_refine_ls_number_reflns 2067
_refine_ls_number_restraints 0
_refine_ls_restrained_S_all 1.002
_refine_ls_R_factor_all 0.0561
_refine_ls_R_factor_gt 0.0473
_refine_ls_shift/su_max 0.000
_refine_ls_shift/su_mean 0.000
_refine_ls_structure_factor_coef Fsqd
_refine_ls_weighting_details 'calc w=1/[\s^2^(Fo^2^)+(0.0647P)^2^+1.1253P] where P=(Fo^2^+2Fc^2^)/3'
_refine_ls_weighting_scheme calc
_refine_ls_wR_factor_gt 0.1279
_refine_ls_wR_factor_ref 0.1340
_reflns_number_gt 1767
_reflns_number_total 2067
_reflns_threshold_expression I>2sigma(I)
_cod_data_source_file pv2490.cif
_cod_data_source_block I
_cod_original_cell_volume 2221.9(7)
_cod_database_code 2233272
_cod_database_fobs_code 2233272

loop_
_symmetry_equiv_pos_site_id
_symmetry_equiv_pos_as_xyz
1 x,y,z
2 1/2-x,-y,1/2+z
3 1/2+x,1/2-y,-z
4 -x,1/2+y,1/2-z
5 -x,-y,-z
6 1/2+x,y,1/2-z
7 1/2-x,1/2+y,z
8 x,1/2-y,1/2+z

loop_
_atom_site_type_symbol
_atom_site_label
_atom_site_fract_x
_atom_site_fract_y
_atom_site_fract_z
_atom_site_U_iso_or_equiv
_atom_site_adp_type
_atom_site_calc_flag
_atom_site_refinement_flags
_atom_site_occupancy
_atom_site_symmetry_multiplicity
O O1 0.0839(2) 0.29025(9) 0.20268(6) 0.0550(4) Uani d . 1 1
C C6 0.0647(2) 0.25993(12) 0.37180(9) 0.0440(4) Uani d . 1 1
H H6 0.0437 0.2118 0.4000 0.053 Uiso calc R 1 1
C C10 0.1357(2) 0.41652(12) 0.35023(9) 0.0470(4) Uani d . 1 1
H H10 0.1629 0.4762 0.3640 0.056 Uiso calc R 1 1
C C5 0.1047(2) 0.34788(12) 0.39446(9) 0.0429(4) Uani d . 1 1
N N1 0.0116(2) 0.14832(10) 0.28966(8) 0.0510(4) Uani d . 1 1
C C7 0.0557(2) 0.24306(11) 0.30850(9) 0.0435(4) Uani d . 1 1
C C8 0.0879(2) 0.31220(12) 0.26371(8) 0.0433(4) Uani d . 1 1
C C9 0.1278(3) 0.39972(12) 0.28690(9) 0.0469(4) Uani d . 1 1
H H9 0.1496 0.4481 0.2589 0.056 Uiso calc R 1 1
C C2 0.1145(2) 0.36642(12) 0.46247(9) 0.0460(4) Uani d . 1 1
O O3 0.0541(3) 0.08624(9) 0.32547(8) 0.0732(5) Uani d . 1 1
C C11 0.1229(3) 0.36171(14) 0.15871(9) 0.0558(5) Uani d . 1 1
H H11A 0.0316 0.4097 0.1623 0.084 Uiso calc R 1 1
H H11B 0.1208 0.3366 0.1169 0.084 Uiso calc R 1 1
H H11C 0.2428 0.3872 0.1672 0.084 Uiso calc R 1 1
O O2 -0.0705(3) 0.13539(11) 0.24097(9) 0.0828(6) Uani d . 1 1
C C3 0.2432(3) 0.42742(15) 0.48667(10) 0.0614(6) Uani d . 1 1
H H3 0.3226 0.4583 0.4594 0.074 Uiso calc R 1 1
C C1 -0.0019(3) 0.32329(14) 0.50488(10) 0.0586(5) Uani d . 1 1
H H1 -0.0906 0.2820 0.4902 0.070 Uiso calc R 1 1
C C4 0.2562(4) 0.44336(18) 0.55029(11) 0.0723(6) Uani d . 1 1
H H4 0.3444 0.4846 0.5654 0.087 Uiso calc R 1 1
C C12 0.0112(3) 0.34047(17) 0.56840(11) 0.0670(6) Uani d . 1 1
H H12 -0.0698 0.3114 0.5960 0.080 Uiso calc R 1 1
C C13 0.1418(3) 0.39961(17) 0.59124(11) 0.0692(6) Uani d . 1 1
H H13 0.1524 0.4098 0.6343 0.083 Uiso calc R 1 1

loop_
_atom_site_aniso_label
_atom_site_aniso_U_11
_atom_site_aniso_U_22
_atom_site_aniso_U_33
_atom_site_aniso_U_12
_atom_site_aniso_U_13
_atom_site_aniso_U_23
O1 0.0698(9) 0.0411(7) 0.0541(8) -0.0008(6) 0.0041(7) 0.0009(6)
C6 0.0395(9) 0.0348(8) 0.0578(11) 0.0008(7) 0.0014(8) 0.0070(8)
C10 0.0436(10) 0.0329(8) 0.0645(11) -0.0037(7) 0.0048(8) -0.0016(8)
C5 0.0334(8) 0.0375(9) 0.0578(10) -0.0006(7) 0.0001(7) 0.0015(8)
N1 0.0559(10) 0.0314(8) 0.0657(10) -0.0010(7) 0.0037(8) 0.0006(7)
C7 0.0377(9) 0.0298(8) 0.0628(11) 0.0008(7) 0.0002(8) 0.0000(7)
C8 0.0387(9) 0.0344(8) 0.0569(11) 0.0036(7) 0.0040(8) 0.0029(7)
C9 0.0465(10) 0.0355(9) 0.0587(11) -0.0009(8) 0.0056(8) 0.0072(8)
C2 0.0397(9) 0.0406(9) 0.0577(11) 0.0038(7) 0.0003(8) 0.0010(8)
O3 0.1017(13) 0.0329(7) 0.0850(11) 0.0030(7) 0.0018(9) 0.0080(7)
C11 0.0595(12) 0.0506(11) 0.0572(11) 0.0030(9) 0.0050(9) 0.0065(9)
O2 0.1095(15) 0.0509(9) 0.0879(12) -0.0175(9) -0.0282(11) -0.0060(8)
C3 0.0554(12) 0.0646(13) 0.0642(12) -0.0117(10) 0.0057(10) -0.0110(10)
C1 0.0580(12) 0.0539(11) 0.0638(12) -0.0048(10) 0.0011(10) 0.0083(9)
C4 0.0679(14) 0.0767(15) 0.0722(14) -0.0068(12) -0.0060(12) -0.0211(12)
C12 0.0643(14) 0.0740(15) 0.0628(13) 0.0079(12) 0.0098(11) 0.0143(11)
C13 0.0696(15) 0.0787(15) 0.0593(13) 0.0147(13) -0.0017(11) -0.0035(11)

loop_
_atom_type_symbol
_atom_type_description
_atom_type_scat_dispersion_real
_atom_type_scat_dispersion_imag
_atom_type_scat_source
C C 0.0033 0.0016 'International Tables Vol C Tables 4.2.6.8 and 6.1.1.4'
H H 0.0000 0.0000 'International Tables Vol C Tables 4.2.6.8 and 6.1.1.4'
N N 0.0061 0.0033 'International Tables Vol C Tables 4.2.6.8 and 6.1.1.4'
O O 0.0106 0.0060 'International Tables Vol C Tables 4.2.6.8 and 6.1.1.4'

loop_
_geom_angle_atom_site_label_1
_geom_angle_atom_site_label_2
_geom_angle_atom_site_label_3
_geom_angle
C8 O1 C11 117.63(15)
C7 C6 C5 120.92(16)
C7 C6 H6 119.5
C5 C6 H6 119.5
C9 C10 C5 122.37(17)
C9 C10 H10 118.8
C5 C10 H10 118.8
C10 C5 C6 116.83(17)
C10 C5 C2 122.02(16)
C6 C5 C2 121.15(16)
O2 N1 O3 123.26(17)
O2 N1 C7 119.17(16)
O3 N1 C7 117.51(17)
C6 C7 C8 122.36(16)
C6 C7 N1 116.53(16)
C8 C7 N1 121.11(17)
O1 C8 C9 124.48(16)
O1 C8 C7 119.30(16)
C9 C8 C7 116.20(16)
C10 C9 C8 121.33(16)
C10 C9 H9 119.3
C8 C9 H9 119.3
C1 C2 C3 117.07(19)
C1 C2 C5 121.99(17)
C3 C2 C5 120.93(17)
O1 C11 H11A 109.5
O1 C11 H11B 109.5
H11A C11 H11B 109.5
O1 C11 H11C 109.5
H11A C11 H11C 109.5
H11B C11 H11C 109.5
C4 C3 C2 121.3(2)
C4 C3 H3 119.4
C2 C3 H3 119.4
C12 C1 C2 121.1(2)
C12 C1 H1 119.4
C2 C1 H1 119.4
C13 C4 C3 120.8(2)
C13 C4 H4 119.6
C3 C4 H4 119.6
C13 C12 C1 120.7(2)
C13 C12 H12 119.7
C1 C12 H12 119.7
C4 C13 C12 119.1(2)
C4 C13 H13 120.5
C12 C13 H13 120.5

loop_
_geom_bond_atom_site_label_1
_geom_bond_atom_site_label_2
_geom_bond_distance
O1 C8 1.336(2)
O1 C11 1.420(2)
C6 C7 1.370(3)
C6 C5 1.387(2)
C6 H6 0.9300
C10 C9 1.370(3)
C10 C5 1.384(2)
C10 H10 0.9300
C5 C2 1.473(3)
N1 O2 1.209(2)
N1 O3 1.215(2)
N1 C7 1.459(2)
C7 C8 1.398(2)
C8 C9 1.385(3)
C9 H9 0.9300
C2 C1 1.383(3)
C2 C3 1.381(3)
C11 H11A 0.9600
C11 H11B 0.9600
C11 H11C 0.9600
C3 C4 1.376(3)
C3 H3 0.9300
C1 C12 1.377(3)
C1 H1 0.9300
C4 C13 1.358(3)
C4 H4 0.9300
C12 C13 1.363(4)
C12 H12 0.9300
C13 H13 0.9300

loop_
_geom_torsion_atom_site_label_1
_geom_torsion_atom_site_label_2
_geom_torsion_atom_site_label_3
_geom_torsion_atom_site_label_4
_geom_torsion
C9 C10 C5 C6 0.0(3)
C9 C10 C5 C2 179.66(17)
C7 C6 C5 C10 -0.4(3)
C7 C6 C5 C2 179.97(16)
C5 C6 C7 C8 0.7(3)
C5 C6 C7 N1 -179.67(15)
O2 N1 C7 C6 149.8(2)
O3 N1 C7 C6 -27.5(2)
O2 N1 C7 C8 -30.6(3)
O3 N1 C7 C8 152.12(18)
C11 O1 C8 C9 -0.1(3)
C11 O1 C8 C7 -178.07(16)
C6 C7 C8 O1 177.44(16)
N1 C7 C8 O1 -2.1(2)
C6 C7 C8 C9 -0.7(3)
N1 C7 C8 C9 179.73(16)
C5 C10 C9 C8 0.0(3)
O1 C8 C9 C10 -177.71(17)
C7 C8 C9 C10 0.3(3)
C10 C5 C2 C1 144.19(19)
C6 C5 C2 C1 -36.2(3)
C10 C5 C2 C3 -36.6(3)
C6 C5 C2 C3 143.06(19)
C1 C2 C3 C4 0.9(3)
C5 C2 C3 C4 -178.4(2)
C3 C2 C1 C12 -0.3(3)
C5 C2 C1 C12 178.99(19)
C2 C3 C4 C13 -0.3(4)
C2 C1 C12 C13 -1.0(3)
C3 C4 C13 C12 -1.0(4)
C1 C12 C13 C4 1.6(4)

loop_
_cod_related_entry_id
_cod_related_entry_database
_cod_related_entry_code
1 ChemSpider 534759
